data_4115861
loop_
_publ_author_name
'Fu Qiang Huang'
'Paul Brazis'
'Carl R. Kannewurf'
'James A. Ibers'

_publ_section_title
;
 Syntheses, Structures, Physical Properties, and Theoretical Study of
 LaCu0.40Te2, NdCu0.37Te2, SmCu0.34Te2, GdCu0.33Te2, and DyCu0.32Te2
;
_journal_name_full 'Journal of the American Chemical Society'
_journal_page_first 80
_journal_page_last 86
_journal_paper_doi 10.1021/ja9919635
_journal_volume 122
_journal_year 2000
_chemical_formula_sum 'Cu0.32 Dy Te2'
_chemical_formula_weight 437.78
_chemical_name_systematic
; 
 ? 
;
_space_group_IT_number 57
_symmetry_cell_setting orthorhombic
_symmetry_space_group_name_Hall '-P 2c 2b'
_symmetry_space_group_name_H-M 'P b c m'
_atom_sites_solution_hydrogens geom
_atom_sites_solution_primary direct
_atom_sites_solution_secondary difmap
_audit_creation_method SHELXL-97
_cell_angle_alpha 90.00
_cell_angle_beta 90.00
_cell_angle_gamma 90.00
_cell_formula_units_Z 4
_cell_length_a 7.5278(13)
_cell_length_b 8.1269(14)
_cell_length_c 6.0546(11)
_cell_measurement_temperature 107(2)
_cell_volume 370.41(11)
_computing_structure_refinement 'SHELXL-97 (Sheldrick, 1997)'
_computing_structure_solution 'SHELXS-97 (Sheldrick, 1990)'
_diffrn_ambient_temperature 107(2)
_diffrn_measured_fraction_theta_full 1.000
_diffrn_measured_fraction_theta_max 1.000
_diffrn_radiation_monochromator graphite
_diffrn_radiation_source 'fine-focus sealed tube'
_diffrn_radiation_type MoK\a
_diffrn_radiation_wavelength 0.71073
_diffrn_reflns_av_R_equivalents 0.0753
_diffrn_reflns_av_sigmaI/netI 0.0326
_diffrn_reflns_limit_h_max 11
_diffrn_reflns_limit_h_min -11
_diffrn_reflns_limit_k_max 11
_diffrn_reflns_limit_k_min -11
_diffrn_reflns_limit_l_max 8
_diffrn_reflns_limit_l_min -8
_diffrn_reflns_number 4580
_diffrn_reflns_theta_full 31.57
_diffrn_reflns_theta_max 31.57
_diffrn_reflns_theta_min 2.71
_exptl_absorpt_coefficient_mu 37.102
_exptl_crystal_density_diffrn 7.850
_exptl_crystal_F_000 717
_refine_diff_density_max 1.442
_refine_diff_density_min -1.965
_refine_diff_density_rms 0.480
_refine_ls_extinction_coef 0.0159(7)
_refine_ls_extinction_expression Fc^*^=kFc[1+0.001xFc^2^\l^3^/sin(2\q)]^-1/4^
_refine_ls_extinction_method SHELXL
_refine_ls_goodness_of_fit_ref 0.940
_refine_ls_hydrogen_treatment mixed
_refine_ls_matrix_type full
_refine_ls_number_parameters 29
_refine_ls_number_reflns 671
_refine_ls_number_restraints 0
_refine_ls_restrained_S_all 0.940
_refine_ls_R_factor_all 0.0278
_refine_ls_R_factor_gt 0.0229
_refine_ls_shift/su_max 0.001
_refine_ls_shift/su_mean 0.000
_refine_ls_structure_factor_coef Fsqd
_refine_ls_weighting_details
; calc 
 [1.00000+0.00000exp(0.00(sin\q/\l)^2^)]/ 
   [\s^2^(Fo^2^)+0.0000+0.0000*P+(0.0400P)^2^+0.0000sin\q/\l] 
 where P = 1.00000Fo^2^ + 0.00000Fc^2^ 
;
_refine_ls_weighting_scheme calc
_refine_ls_wR_factor_gt 0.0555
_refine_ls_wR_factor_ref 0.0574
_reflns_number_gt 607
_reflns_number_total 671
_reflns_threshold_expression >2sigma(I)
_cod_data_source_file ja9919635_1.cif
_cod_data_source_block dy
_cod_database_code 4115861

loop_
_symmetry_equiv_pos_as_xyz
'x, y, z'
'-x, -y, z+1/2'
'-x, y+1/2, -z+1/2'
'x, -y+1/2, -z'
'-x, -y, -z'
'x, y, -z-1/2'
'x, -y-1/2, z-1/2'
'-x, y-1/2, z'

loop_
_atom_site_label
_atom_site_type_symbol
_atom_site_fract_x
_atom_site_fract_y
_atom_site_fract_z
_atom_site_U_iso_or_equiv
_atom_site_adp_type
_atom_site_occupancy
_atom_site_symmetry_multiplicity
_atom_site_calc_flag
_atom_site_refinement_flags
Dy1 Dy 0.24445(5) 0.55954(4) 0.2500 0.00695(13) Uani 1 2 d S
Cu1 Cu 0.4053(6) 0.2013(6) 0.0754(8) 0.0104(14) Uani 0.158(4) 1 d P
Te1 Te 0.61566(7) 0.40909(6) 0.2500 0.00648(14) Uani 1 2 d S
Te2 Te 0.07326(7) 0.2500 0.0000 0.00658(14) Uani 1 2 d S

loop_
_atom_site_aniso_label
_atom_site_aniso_U_11
_atom_site_aniso_U_22
_atom_site_aniso_U_33
_atom_site_aniso_U_23
_atom_site_aniso_U_13
_atom_site_aniso_U_12
Dy1 0.00706(18) 0.00579(18) 0.0080(2) 0.000 0.000 0.00065(11)
Cu1 0.006(2) 0.011(2) 0.014(2) -0.0026(17) -0.0029(16) 0.0025(14)
Te1 0.0067(2) 0.0057(2) 0.0071(2) 0.000 0.000 0.00136(16)
Te2 0.0053(2) 0.0062(2) 0.0083(2) -0.00112(16) 0.000 0.000

loop_
_atom_type_symbol
_atom_type_description
_atom_type_scat_dispersion_real
_atom_type_scat_dispersion_imag
_atom_type_scat_source
Cu Cu 0.3201 1.2651 'International Tables Vol C Tables 4.2.6.8 and 6.1.1.4'
Te Te -0.5308 1.6751 'International Tables Vol C Tables 4.2.6.8 and 6.1.1.4'
Dy Dy -0.1892 4.4098 'International Tables Vol C Tables 4.2.6.8 and 6.1.1.4'

loop_
_geom_angle_atom_site_label_1
_geom_angle_atom_site_label_2
_geom_angle_atom_site_label_3
_geom_angle
_geom_angle_site_symmetry_1
_geom_angle_site_symmetry_3
Te1 Dy1 Te1 93.293(15) 3_655 .
Te1 Dy1 Cu1 49.36(9) 3_655 3_655
Te1 Dy1 Cu1 50.41(9) . 3_655
Te1 Dy1 Cu1 49.36(9) 3_655 8_665
Te1 Dy1 Cu1 50.41(9) . 8_665
Cu1 Dy1 Cu1 40.34(19) 3_655 8_665
Te1 Dy1 Cu1 119.96(8) 3_655 4
Te1 Dy1 Cu1 51.36(9) . 4
Cu1 Dy1 Cu1 97.96(9) 3_655 4
Cu1 Dy1 Cu1 72.87(14) 8_665 4
Te1 Dy1 Cu1 119.96(8) 3_655 7_566
Te1 Dy1 Cu1 51.36(9) . 7_566
Cu1 Dy1 Cu1 72.87(14) 3_655 7_566
Cu1 Dy1 Cu1 97.96(9) 8_665 7_566
Cu1 Dy1 Cu1 77.81(19) 4 7_566
Te1 Dy1 Te2 151.089(7) 3_655 .
Te1 Dy1 Te2 93.079(17) . .
Cu1 Dy1 Te2 143.45(9) 3_655 .
Cu1 Dy1 Te2 118.54(9) 8_665 .
Cu1 Dy1 Te2 47.82(8) 4 .
Cu1 Dy1 Te2 85.50(9) 7_566 .
Te1 Dy1 Te2 151.089(7) 3_655 6_556
Te1 Dy1 Te2 93.079(17) . 6_556
Cu1 Dy1 Te2 118.54(9) 3_655 6_556
Cu1 Dy1 Te2 143.45(9) 8_665 6_556
Cu1 Dy1 Te2 85.50(9) 4 6_556
Cu1 Dy1 Te2 47.82(8) 7_566 6_556
Te2 Dy1 Te2 56.340(13) . 6_556
Te1 Dy1 Te1 79.153(12) 3_655 5_666
Te1 Dy1 Te1 74.440(12) . 5_666
Cu1 Dy1 Te1 50.49(9) 3_655 5_666
Cu1 Dy1 Te1 90.75(10) 8_665 5_666
Cu1 Dy1 Te1 121.23(9) 4 5_666
Cu1 Dy1 Te1 48.38(9) 7_566 5_666
Te2 Dy1 Te1 129.668(13) . 5_666
Te2 Dy1 Te1 75.486(13) 6_556 5_666
Te1 Dy1 Te1 79.153(12) 3_655 5_665
Te1 Dy1 Te1 74.440(12) . 5_665
Cu1 Dy1 Te1 90.75(10) 3_655 5_665
Cu1 Dy1 Te1 50.49(9) 8_665 5_665
Cu1 Dy1 Te1 48.38(9) 4 5_665
Cu1 Dy1 Te1 121.23(9) 7_566 5_665
Te2 Dy1 Te1 75.486(13) . 5_665
Te2 Dy1 Te1 129.668(13) 6_556 5_665
Te1 Dy1 Te1 140.62(2) 5_666 5_665
Te1 Dy1 Te2 78.919(16) 3_655 5_565
Te1 Dy1 Te2 150.638(9) . 5_565
Cu1 Dy1 Te2 128.25(9) 3_655 5_565
Cu1 Dy1 Te2 107.19(9) 8_665 5_565
Cu1 Dy1 Te2 108.40(9) 4 5_565
Cu1 Dy1 Te2 154.83(8) 7_566 5_565
Te2 Dy1 Te2 81.776(13) . 5_565
Te2 Dy1 Te2 107.456(15) 6_556 5_565
Te1 Dy1 Te2 130.279(14) 5_666 5_565
Te1 Dy1 Te2 76.290(14) 5_665 5_565
Te1 Dy1 Te2 78.919(16) 3_655 2_565
Te1 Dy1 Te2 150.638(9) . 2_565
Cu1 Dy1 Te2 107.19(9) 3_655 2_565
Cu1 Dy1 Te2 128.25(9) 8_665 2_565
Cu1 Dy1 Te2 154.83(8) 4 2_565
Cu1 Dy1 Te2 108.40(9) 7_566 2_565
Te2 Dy1 Te2 107.456(15) . 2_565
Te2 Dy1 Te2 81.776(13) 6_556 2_565
Te1 Dy1 Te2 76.290(14) 5_666 2_565
Te1 Dy1 Te2 130.279(14) 5_665 2_565
Te2 Dy1 Te2 55.965(14) 5_565 2_565
Cu1 Cu1 Cu1 139.1(5) 4 6_556
Cu1 Cu1 Te1 83.1(4) 4 .
Cu1 Cu1 Te1 65.46(12) 6_556 .
Cu1 Cu1 Te2 76.41(11) 4 .
Cu1 Cu1 Te2 100.23(11) 6_556 .
Te1 Cu1 Te2 125.20(18) . .
Cu1 Cu1 Te1 154.7(5) 4 3_645
Cu1 Cu1 Te1 66.05(11) 6_556 3_645
Te1 Cu1 Te1 118.31(18) . 3_645
Te2 Cu1 Te1 98.83(16) . 3_645
Cu1 Cu1 Te1 70.4(3) 4 7_565
Cu1 Cu1 Te1 137.27(10) 6_556 7_565
Te1 Cu1 Te1 99.19(16) . 7_565
Te2 Cu1 Te1 119.66(18) . 7_565
Te1 Cu1 Te1 91.66(14) 3_645 7_565
Cu1 Cu1 Dy1 120.45(10) 4 3_645
Cu1 Cu1 Dy1 69.83(9) 6_556 3_645
Te1 Cu1 Dy1 64.59(10) . 3_645
Te2 Cu1 Dy1 162.8(2) . 3_645
Te1 Cu1 Dy1 64.50(10) 3_645 3_645
Te1 Cu1 Dy1 67.65(10) 7_565 3_645
Cu1 Cu1 Cu1 124.4(6) 4 7_566
Cu1 Cu1 Cu1 14.66(17) 6_556 7_566
Te1 Cu1 Cu1 55.27(14) . 7_566
Te2 Cu1 Cu1 97.63(12) . 7_566
Te1 Cu1 Cu1 80.68(16) 3_645 7_566
Te1 Cu1 Cu1 142.68(10) 7_565 7_566
Dy1 Cu1 Cu1 76.20(10) 3_645 7_566
Cu1 Cu1 Cu1 26.3(4) 4 7_565
Cu1 Cu1 Cu1 165.34(17) 6_556 7_565
Te1 Cu1 Cu1 103.5(2) . 7_565
Te2 Cu1 Cu1 77.83(12) . 7_565
Te1 Cu1 Cu1 128.6(2) 3_645 7_565
Te1 Cu1 Cu1 51.24(10) 7_565 7_565
Dy1 Cu1 Cu1 115.39(10) 3_645 7_565
Cu1 Cu1 Cu1 150.7(3) 7_566 7_565
Cu1 Cu1 Dy1 88.2(4) 4 7_565
Cu1 Cu1 Dy1 128.91(9) 6_556 7_565
Te1 Cu1 Dy1 161.7(2) . 7_565
Te2 Cu1 Dy1 67.50(10) . 7_565
Te1 Cu1 Dy1 67.38(11) 3_645 7_565
Te1 Cu1 Dy1 62.65(10) 7_565 7_565
Dy1 Cu1 Dy1 107.13(14) 3_645 7_565
Cu1 Cu1 Dy1 141.13(19) 7_566 7_565
Cu1 Cu1 Dy1 64.11(12) 7_565 7_565
Cu1 Cu1 Dy1 70.5(4) 4 .
Cu1 Cu1 Dy1 71.47(9) 6_556 .
Te1 Cu1 Dy1 60.90(10) . .
Te2 Cu1 Dy1 64.39(10) . .
Te1 Cu1 Dy1 130.34(18) 3_645 .
Te1 Cu1 Dy1 137.84(18) 7_565 .
Dy1 Cu1 Dy1 122.18(15) 3_645 .
Cu1 Cu1 Dy1 58.06(15) 7_566 .
Cu1 Cu1 Dy1 94.9(2) 7_565 .
Dy1 Cu1 Dy1 130.59(14) 7_565 .
Cu1 Cu1 Te2 117.8(3) 4 6_556
Cu1 Cu1 Te2 44.55(7) 6_556 6_556
Te1 Cu1 Te2 93.57(14) . 6_556
Te2 Cu1 Te2 55.68(9) . 6_556
Te1 Cu1 Te2 76.63(12) 3_645 6_556
Te1 Cu1 Te2 165.76(17) 7_565 6_556
Dy1 Cu1 Te2 113.05(15) 3_645 6_556
Cu1 Cu1 Te2 44.18(7) 7_566 6_556
Cu1 Cu1 Te2 131.43(12) 7_565 6_556
Dy1 Cu1 Te2 104.73(13) 7_565 6_556
Dy1 Cu1 Te2 54.91(7) . 6_556
Cu1 Cu1 Cu1 113.2(5) 4 5_655
Cu1 Cu1 Cu1 104.35(16) 6_556 5_655
Te1 Cu1 Cu1 116.8(2) . 5_655
Te2 Cu1 Cu1 118.0(2) . 5_655
Te1 Cu1 Cu1 46.70(11) 3_645 5_655
Te1 Cu1 Cu1 44.96(11) 7_565 5_655
Dy1 Cu1 Cu1 54.47(11) 3_645 5_655
Cu1 Cu1 Cu1 117.7(2) 7_566 5_655
Cu1 Cu1 Cu1 89.13(19) 7_565 5_655
Dy1 Cu1 Cu1 52.67(12) 7_565 5_655
Dy1 Cu1 Cu1 175.7(2) . 5_655
Te2 Cu1 Cu1 122.8(2) 6_556 5_655
Cu1 Cu1 Te1 17.4(4) 4 5_665
Cu1 Cu1 Te1 121.86(8) 6_556 5_665
Te1 Cu1 Te1 71.50(11) . 5_665
Te2 Cu1 Te1 74.61(11) . 5_665
Te1 Cu1 Te1 170.15(17) 3_645 5_665
Te1 Cu1 Te1 85.46(13) 7_565 5_665
Dy1 Cu1 Te1 122.49(14) 3_645 5_665
Cu1 Cu1 Te1 107.2(2) 7_566 5_665
Cu1 Cu1 Te1 43.51(15) 7_565 5_665
Dy1 Cu1 Te1 103.02(13) 7_565 5_665
Dy1 Cu1 Te1 53.83(7) . 5_665
Te2 Cu1 Te1 104.70(11) 6_556 5_665
Cu1 Cu1 Te1 129.7(2) 5_655 5_665
Cu1 Cu1 Dy1 43.74(7) 4 5_665
Cu1 Cu1 Dy1 121.03(7) 6_556 5_665
Te1 Cu1 Dy1 56.46(9) . 5_665
Te2 Cu1 Dy1 120.04(16) . 5_665
Te1 Cu1 Dy1 135.62(15) 3_645 5_665
Te1 Cu1 Dy1 51.99(8) 7_565 5_665
Dy1 Cu1 Dy1 77.03(10) 3_645 5_665
Cu1 Cu1 Dy1 111.72(16) 7_566 5_665
Cu1 Cu1 Dy1 51.15(10) 7_565 5_665
Dy1 Cu1 Dy1 106.62(14) 7_565 5_665
Dy1 Cu1 Dy1 88.27(11) . 5_665
Te2 Cu1 Dy1 142.13(14) 6_556 5_665
Cu1 Cu1 Dy1 93.26(17) 5_655 5_665
Te1 Cu1 Dy1 47.60(6) 5_665 5_665
Cu1 Te1 Cu1 49.1(2) . 6_556
Cu1 Te1 Cu1 137.39(8) . 3_655
Cu1 Te1 Cu1 113.50(16) 6_556 3_655
Cu1 Te1 Cu1 113.50(16) . 8_665
Cu1 Te1 Cu1 137.39(8) 6_556 8_665
Cu1 Te1 Cu1 47.9(2) 3_655 8_665
Cu1 Te1 Cu1 26.6(2) . 4
Cu1 Te1 Cu1 73.49(10) 6_556 4
Cu1 Te1 Cu1 124.57(10) 3_655 4
Cu1 Te1 Cu1 88.34(14) 8_665 4
Cu1 Te1 Cu1 73.49(10) . 7_566
Cu1 Te1 Cu1 26.6(2) 6_556 7_566
Cu1 Te1 Cu1 88.34(14) 3_655 7_566
Cu1 Te1 Cu1 124.57(10) 8_665 7_566
Cu1 Te1 Cu1 94.5(2) 4 7_566
Cu1 Te1 Dy1 66.05(10) . 3_645
Cu1 Te1 Dy1 66.05(10) 6_556 3_645
Cu1 Te1 Dy1 151.18(10) 3_655 3_645
Cu1 Te1 Dy1 151.18(10) 8_665 3_645
Cu1 Te1 Dy1 83.78(10) 4 3_645
Cu1 Te1 Dy1 83.78(10) 7_566 3_645
Cu1 Te1 Dy1 72.30(10) . .
Cu1 Te1 Dy1 72.30(10) 6_556 .
Cu1 Te1 Dy1 65.10(10) 3_655 .
Cu1 Te1 Dy1 65.10(10) 8_665 .
Cu1 Te1 Dy1 66.00(10) 4 .
Cu1 Te1 Dy1 66.00(10) 7_566 .
Dy1 Te1 Dy1 133.97(2) 3_645 .
Cu1 Te1 Dy1 130.35(12) . 5_666
Cu1 Te1 Dy1 82.26(12) 6_556 5_666
Cu1 Te1 Dy1 64.24(11) 3_655 5_666
Cu1 Te1 Dy1 109.25(11) 8_665 5_666
Cu1 Te1 Dy1 155.71(10) 4 5_666
Cu1 Te1 Dy1 61.85(10) 7_566 5_666
Dy1 Te1 Dy1 87.738(13) 3_645 5_666
Dy1 Te1 Dy1 105.560(12) . 5_666
Cu1 Te1 Dy1 82.26(12) . 5_665
Cu1 Te1 Dy1 130.35(12) 6_556 5_665
Cu1 Te1 Dy1 109.25(11) 3_655 5_665
Cu1 Te1 Dy1 64.24(11) 8_665 5_665
Cu1 Te1 Dy1 61.85(10) 4 5_665
Cu1 Te1 Dy1 155.71(10) 7_566 5_665
Dy1 Te1 Dy1 87.738(13) 3_645 5_665
Dy1 Te1 Dy1 105.560(12) . 5_665
Dy1 Te1 Dy1 140.62(2) 5_666 5_665
Cu1 Te1 Cu1 139.10(7) . 2_665
Cu1 Te1 Cu1 108.50(11) 6_556 2_665
Cu1 Te1 Cu1 7.96(18) 3_655 2_665
Cu1 Te1 Cu1 55.81(4) 8_665 2_665
Cu1 Te1 Cu1 130.28(11) 4 2_665
Cu1 Te1 Cu1 82.59(12) 7_566 2_665
Dy1 Te1 Cu1 144.10(8) 3_645 2_665
Dy1 Te1 Cu1 67.74(7) . 2_665
Dy1 Te1 Cu1 56.61(8) 5_666 2_665
Dy1 Te1 Cu1 116.33(8) 5_665 2_665
Cu1 Te1 Cu1 108.50(11) . 5_665
Cu1 Te1 Cu1 139.10(7) 6_556 5_665
Cu1 Te1 Cu1 55.81(4) 3_655 5_665
Cu1 Te1 Cu1 7.96(18) 8_665 5_665
Cu1 Te1 Cu1 82.59(12) 4 5_665
Cu1 Te1 Cu1 130.28(11) 7_566 5_665
Dy1 Te1 Cu1 144.10(8) 3_645 5_665
Dy1 Te1 Cu1 67.74(7) . 5_665
Dy1 Te1 Cu1 116.33(8) 5_666 5_665
Dy1 Te1 Cu1 56.61(8) 5_665 5_665
Cu1 Te1 Cu1 63.72(15) 2_665 5_665
Cu1 Te2 Cu1 27.2(2) . 4
Cu1 Te2 Te2 79.77(11) . 6_556
Cu1 Te2 Te2 100.23(11) 4 6_556
Cu1 Te2 Te2 100.23(11) . 6
Cu1 Te2 Te2 79.77(11) 4 6
Te2 Te2 Te2 180.0 6_556 6
Cu1 Te2 Dy1 69.28(11) . .
Cu1 Te2 Dy1 64.68(11) 4 .
Te2 Te2 Dy1 61.830(7) 6_556 .
Te2 Te2 Dy1 118.170(7) 6 .
Cu1 Te2 Dy1 64.68(11) . 7_565
Cu1 Te2 Dy1 69.28(11) 4 7_565
Te2 Te2 Dy1 118.170(7) 6_556 7_565
Te2 Te2 Dy1 61.830(7) 6 7_565
Dy1 Te2 Dy1 132.60(2) . 7_565
Cu1 Te2 Dy1 151.38(11) . 5_565
Cu1 Te2 Dy1 124.29(11) 4 5_565
Te2 Te2 Dy1 117.982(7) 6_556 5_565
Te2 Te2 Dy1 62.018(7) 6 5_565
Dy1 Te2 Dy1 98.224(13) . 5_565
Dy1 Te2 Dy1 116.932(12) 7_565 5_565
Cu1 Te2 Dy1 124.29(11) . 3_545
Cu1 Te2 Dy1 151.38(11) 4 3_545
Te2 Te2 Dy1 62.018(7) 6_556 3_545
Te2 Te2 Dy1 117.982(7) 6 3_545
Dy1 Te2 Dy1 116.932(12) . 3_545
Dy1 Te2 Dy1 98.224(13) 7_565 3_545
Dy1 Te2 Dy1 84.30(2) 5_565 3_545
Cu1 Te2 Cu1 35.22(17) . 6_556
Cu1 Te2 Cu1 57.99(10) 4 6_556
Te2 Te2 Cu1 44.55(7) 6_556 6_556
Te2 Te2 Cu1 135.45(7) 6 6_556
Dy1 Te2 Cu1 58.07(8) . 6_556
Dy1 Te2 Cu1 88.39(8) 7_565 6_556
Dy1 Te2 Cu1 154.25(7) 5_565 6_556
Dy1 Te2 Cu1 97.28(7) 3_545 6_556
Cu1 Te2 Cu1 57.99(10) . 7_565
Cu1 Te2 Cu1 35.22(17) 4 7_565
Te2 Te2 Cu1 135.45(7) 6_556 7_565
Te2 Te2 Cu1 44.55(7) 6 7_565
Dy1 Te2 Cu1 88.39(8) . 7_565
Dy1 Te2 Cu1 58.07(8) 7_565 7_565
Dy1 Te2 Cu1 97.28(7) 5_565 7_565
Dy1 Te2 Cu1 154.25(7) 3_545 7_565
Cu1 Te2 Cu1 92.28(15) 6_556 7_565

loop_
_geom_bond_atom_site_label_1
_geom_bond_atom_site_label_2
_geom_bond_distance
_geom_bond_site_symmetry_2
Dy1 Te1 3.0296(7) 3_655
Dy1 Te1 3.0501(8) .
Dy1 Cu1 3.065(4) 3_655
Dy1 Cu1 3.065(4) 8_665
Dy1 Cu1 3.137(5) 4
Dy1 Cu1 3.137(5) 7_566
Dy1 Te2 3.2063(5) .
Dy1 Te2 3.2063(5) 6_556
Dy1 Te1 3.2153(6) 5_666
Dy1 Te1 3.2153(6) 5_665
Dy1 Te2 3.2260(6) 5_565
Dy1 Te2 3.2260(6) 2_565
Cu1 Cu1 1.209(10) 4
Cu1 Cu1 2.114(10) 6_556
Cu1 Te1 2.545(5) .
Cu1 Te2 2.572(4) .
Cu1 Te1 2.604(5) 3_645
Cu1 Te1 2.682(5) 7_565
Cu1 Dy1 3.065(4) 3_645
Cu1 Cu1 3.129(2) 7_566
Cu1 Cu1 3.129(2) 7_565
Cu1 Dy1 3.137(5) 7_565
Cu1 Te2 3.607(5) 6_556
Cu1 Cu1 3.684(9) 5_655
Cu1 Te1 3.733(5) 5_665
Cu1 Dy1 3.823(5) 5_665
Te1 Cu1 2.545(5) 6_556
Te1 Cu1 2.604(5) 3_655
Te1 Cu1 2.604(5) 8_665
Te1 Cu1 2.682(5) 4
Te1 Cu1 2.682(5) 7_566
Te1 Dy1 3.0296(7) 3_645
Te1 Dy1 3.2153(6) 5_666
Te1 Dy1 3.2153(6) 5_665
Te1 Cu1 3.733(5) 2_665
Te1 Cu1 3.733(5) 5_665
Te2 Cu1 2.572(4) 4
Te2 Te2 3.0273(5) 6_556
Te2 Te2 3.0273(5) 6
Te2 Dy1 3.2063(5) 7_565
Te2 Dy1 3.2260(6) 5_565
Te2 Dy1 3.2260(6) 3_545
Te2 Cu1 3.607(5) 6_556
Te2 Cu1 3.607(5) 7_565
